data_2108053
loop_
_publ_author_name
'Sanjeeva, Kavitha Buntara'
'Tirotta, Ilaria'
'Kumar, Vijith'
'Bombelli, Francesca Baldelli'
'Terraneo, Giancarlo'
'Metrangolo, Pierangelo'

_publ_section_title
;
 Crystallographic insights into the structural aspects of thioctic acid
 based halogen-bond donor for the functionalization of gold nanoparticles
;
_journal_coeditor_code XM5008
_journal_issue 2
_journal_name_full 'Acta Crystallographica Section B'
_journal_page_first 240
_journal_page_last 246
_journal_paper_doi 10.1107/S2052520617003092
_journal_volume 73
_journal_year 2017
_chemical_formula_moiety 'C14 H13 F4 I O2 S2'
_chemical_formula_sum 'C14 H13 F4 I O2 S2'
_chemical_formula_weight 480.26
_chemical_name_systematic
;
 ?
;
_space_group_IT_number 2
_symmetry_cell_setting triclinic
_symmetry_space_group_name_Hall '-P 1'
_symmetry_space_group_name_H-M 'P -1'
_atom_sites_solution_hydrogens geom
_atom_sites_solution_primary direct
_atom_sites_solution_secondary difmap
_audit_creation_method SHELXL-97
_cell_angle_alpha 105.837(6)
_cell_angle_beta 90.773(6)
_cell_angle_gamma 100.810(5)
_cell_formula_units_Z 2
_cell_length_a 5.1915(7)
_cell_length_b 11.1729(14)
_cell_length_c 15.037(2)
_cell_measurement_reflns_used 9980
_cell_measurement_temperature 103(2)
_cell_measurement_theta_max 28.39
_cell_measurement_theta_min 2.94
_cell_volume 822.28(19)
_computing_cell_refinement 'Bruker SAINT'
_computing_data_collection 'Bruker APEX2'
_computing_data_reduction 'Bruker SAINT'
_computing_molecular_graphics
;
ORTEP-3 (Farrugia, L.J. (1997) Jour. Appl. Cryst. 30, 565)
Mercury (Macrae, C. F., Edgington, P. R., McCabe, P., Pidcock, E.,
Shields, G. P., Taylor, R., Towler, M. & van de Streek, J. (2006).
J. Appl. Cryst. 39, 453-457
;
_computing_publication_material SHELXL
_computing_structure_refinement
;
SHELXL (Sheldrick, G. M. (2008). Acta Cryst. A64, 112-122)
;
_computing_structure_solution
;
SHELXS (Sheldrick, G. M. (2008). Acta Cryst. A64, 112-122)
;
_diffrn_ambient_temperature 103(2)
_diffrn_measured_fraction_theta_full 0.942
_diffrn_measured_fraction_theta_max 0.942
_diffrn_measurement_device_type 'Bruker APEX-II CCD'
_diffrn_measurement_method '\f and \w scans'
_diffrn_radiation_monochromator graphite
_diffrn_radiation_source 'fine-focus sealed tube'
_diffrn_radiation_type MoK\a
_diffrn_radiation_wavelength 0.71073
_diffrn_reflns_av_R_equivalents 0.0308
_diffrn_reflns_av_sigmaI/netI 0.0325
_diffrn_reflns_limit_h_max 7
_diffrn_reflns_limit_h_min -6
_diffrn_reflns_limit_k_max 15
_diffrn_reflns_limit_k_min -15
_diffrn_reflns_limit_l_max 20
_diffrn_reflns_limit_l_min -20
_diffrn_reflns_number 24056
_diffrn_reflns_theta_full 29.10
_diffrn_reflns_theta_max 29.10
_diffrn_reflns_theta_min 1.93
_diffrn_standards_decay_% 0.00
_exptl_absorpt_coefficient_mu 2.246
_exptl_absorpt_correction_T_max 0.7458
_exptl_absorpt_correction_T_min 0.6358
_exptl_absorpt_correction_type multi-scan
_exptl_absorpt_process_details 'Bruker (2001). SADABS. Bruker AXS Inc., Madison, Wisconsin, USA.'
_exptl_crystal_colour colourless
_exptl_crystal_density_diffrn 1.940
_exptl_crystal_density_method 'not measured'
_exptl_crystal_description 'triangular prism'
_exptl_crystal_F_000 468
_exptl_crystal_size_max 0.18
_exptl_crystal_size_mid 0.12
_exptl_crystal_size_min 0.04
_refine_diff_density_max 1.497
_refine_diff_density_min -0.648
_refine_ls_extinction_method none
_refine_ls_goodness_of_fit_ref 1.054
_refine_ls_hydrogen_treatment noref
_refine_ls_matrix_type full
_refine_ls_number_parameters 221
_refine_ls_number_reflns 4154
_refine_ls_number_restraints 15
_refine_ls_restrained_S_all 1.085
_refine_ls_R_factor_all 0.0454
_refine_ls_R_factor_gt 0.0343
_refine_ls_shift/su_max 0.000
_refine_ls_shift/su_mean 0.000
_refine_ls_structure_factor_coef Fsqd
_refine_ls_weighting_details 'w=1/[\s^2^(Fo^2^)+(0.0312P)^2^+1.6825P] where P=(Fo^2^+2Fc^2^)/3'
_refine_ls_weighting_scheme calc
_refine_ls_wR_factor_gt 0.0731
_refine_ls_wR_factor_ref 0.0772
_reflns_number_gt 3591
_reflns_number_total 4154
_reflns_threshold_expression 'I > 2\s(I)'
_cod_data_source_file xm5008sup1.cif
_cod_data_source_block ks06
_cod_depositor_comments
;
The following automatic conversions were performed:

'_symmetry_cell_setting' value 'Triclinic' changed to 'triclinic'
according to
/home/data/users/saulius/crontab/automatic-downloads/rss-feeds/IUCr/lib/dictionaries/cif_core.dic
dictionary named 'cif_core.dic' version 2.4.2 from 2011-04-26.

Automatic conversion script
Id: cif_fix_values 4973 2017-02-22 13:04:09Z antanas 
;
_cod_original_cell_volume 822.30(19)
_cod_database_code 2108053

loop_
_symmetry_equiv_pos_as_xyz
'x, y, z'
'-x, -y, -z'

loop_
_atom_site_type_symbol
_atom_site_label
_atom_site_fract_x
_atom_site_fract_y
_atom_site_fract_z
_atom_site_U_iso_or_equiv
_atom_site_adp_type
_atom_site_calc_flag
_atom_site_refinement_flags
_atom_site_occupancy
_atom_site_symmetry_multiplicity
_atom_site_disorder_assembly
_atom_site_disorder_group
I I1 1.04957(4) 0.26532(2) 0.430318(15) 0.02676(8) Uani d . 1 1 . .
F F1 0.6123(4) 0.11268(19) 0.08058(12) 0.0241(4) Uani d . 1 1 . .
F F2 0.9916(4) 0.24009(19) 0.21300(13) 0.0260(4) Uani d . 1 1 . .
F F4 0.1362(4) -0.0616(2) 0.29494(14) 0.0307(5) Uani d . 1 1 . .
F F3 0.5227(4) 0.0586(2) 0.42702(13) 0.0325(5) Uani d . 1 1 . .
O O1 0.1576(4) -0.0278(2) 0.12008(15) 0.0204(5) Uani d . 1 1 . .
O O2 0.2561(5) -0.2197(2) 0.10507(17) 0.0259(5) Uani d . 1 1 . .
C C1 0.5867(6) 0.1017(3) 0.1668(2) 0.0181(6) Uani d . 1 1 . .
C C2 0.7815(6) 0.1661(3) 0.2358(2) 0.0204(6) Uani d . 1 1 . .
C C3 0.7652(6) 0.1565(3) 0.3250(2) 0.0217(6) Uani d . 1 1 . .
C C4 0.5478(7) 0.0753(3) 0.3422(2) 0.0227(7) Uani d . 1 1 . .
C C5 0.3495(6) 0.0126(3) 0.2748(2) 0.0220(7) Uani d . 1 1 . .
C C6 0.3648(6) 0.0261(3) 0.1866(2) 0.0179(6) Uani d . 1 1 . .
C C7 0.1131(6) -0.1585(3) 0.0843(2) 0.0181(6) Uani d . 1 1 . .
C C8 -0.1315(6) -0.2046(3) 0.0211(2) 0.0208(6) Uani d . 1 1 B .
H H8A -0.1307 -0.1500 -0.0209 0.025 Uiso calc R 1 1 . .
H H8B -0.2863 -0.1970 0.0585 0.025 Uiso calc R 1 1 . .
C C9 -0.1565(7) -0.3412(3) -0.0362(2) 0.0254(7) Uani d . 1 1 . .
H H9A -0.1447 -0.3949 0.0057 0.030 Uiso calc R 1 1 A 1
H H9B -0.0079 -0.3476 -0.0767 0.030 Uiso calc R 1 1 A 1
S S1 -0.48917(19) -0.58482(9) -0.41025(7) 0.0337(2) Uani d D 1 1 . .
S S2A -0.7315(4) -0.5037(2) -0.30765(14) 0.0313(4) Uani d PD 0.744(4) 1 B 1
C C10A -0.4134(8) -0.3915(4) -0.0959(3) 0.0413(10) Uani d PD 0.744(4) 1 B 1
H H10A -0.4445 -0.3300 -0.1294 0.050 Uiso calc PR 0.744(4) 1 B 1
H H10B -0.5617 -0.4041 -0.0565 0.050 Uiso calc PR 0.744(4) 1 B 1
C C11A -0.3939(9) -0.5208(4) -0.1666(3) 0.0245(9) Uani d PD 0.744(4) 1 B 1
H H11A -0.2510 -0.5057 -0.2076 0.029 Uiso calc PR 0.744(4) 1 B 1
H H11B -0.3465 -0.5784 -0.1322 0.029 Uiso calc PR 0.744(4) 1 B 1
C C12A -0.6470(8) -0.5857(4) -0.2260(3) 0.0243(9) Uani d PD 0.744(4) 1 B 1
H H12A -0.7936 -0.5915 -0.1839 0.029 Uiso calc PR 0.744(4) 1 B 1
C C13A -0.6426(11) -0.7200(4) -0.2868(4) 0.0327(11) Uani d PD 0.744(4) 1 B 1
H H13A -0.5820 -0.7695 -0.2481 0.039 Uiso calc PR 0.744(4) 1 B 1
H H13B -0.8232 -0.7628 -0.3128 0.039 Uiso calc PR 0.744(4) 1 B 1
C C14A -0.4636(8) -0.7186(4) -0.3656(3) 0.0404(9) Uani d PD 0.744(4) 1 B 1
H H14A -0.5146 -0.7990 -0.4157 0.048 Uiso calc PR 0.744(4) 1 B 1
H H14B -0.2796 -0.7112 -0.3431 0.048 Uiso calc PR 0.744(4) 1 B 1
S S2B -0.6469(12) -0.4927(7) -0.3014(5) 0.0313(4) Uani d PD 0.256(4) 1 B 2
C C10B -0.4134(8) -0.3915(4) -0.0959(3) 0.0413(10) Uani d PD 0.256(4) 1 B 2
H H10C -0.5461 -0.3485 -0.0608 0.050 Uiso calc PR 0.256(4) 1 B 2
H H10D -0.3883 -0.3601 -0.1513 0.050 Uiso calc PR 0.256(4) 1 B 2
C C11B -0.541(3) -0.5314(10) -0.1312(8) 0.0245(9) Uani d PD 0.256(4) 1 B 2
H H11C -0.4714 -0.5830 -0.0961 0.029 Uiso calc PR 0.256(4) 1 B 2
H H11D -0.7347 -0.5454 -0.1301 0.029 Uiso calc PR 0.256(4) 1 B 2
C C12B -0.454(2) -0.5565(11) -0.2274(8) 0.0243(9) Uani d PD 0.256(4) 1 B 2
H H12B -0.2638 -0.5165 -0.2254 0.029 Uiso calc PR 0.256(4) 1 B 2
C C13B -0.490(4) -0.6975(11) -0.2727(8) 0.0327(11) Uani d PD 0.256(4) 1 B 2
H H13C -0.3563 -0.7322 -0.2453 0.039 Uiso calc PR 0.256(4) 1 B 2
H H13D -0.6659 -0.7408 -0.2618 0.039 Uiso calc PR 0.256(4) 1 B 2
C C14B -0.4636(8) -0.7186(4) -0.3656(3) 0.0404(9) Uani d PD 0.256(4) 1 B 2
H H14C -0.6005 -0.7923 -0.3989 0.048 Uiso calc PR 0.256(4) 1 B 2
H H14D -0.2905 -0.7417 -0.3796 0.048 Uiso calc PR 0.256(4) 1 B 2

loop_
_atom_site_aniso_label
_atom_site_aniso_U_11
_atom_site_aniso_U_22
_atom_site_aniso_U_33
_atom_site_aniso_U_12
_atom_site_aniso_U_13
_atom_site_aniso_U_23
I1 0.02853(12) 0.02436(13) 0.02325(12) 0.00341(9) -0.00585(8) 0.00141(8)
F1 0.0263(9) 0.0273(10) 0.0192(9) 0.0032(8) -0.0002(7) 0.0091(8)
F2 0.0204(9) 0.0281(11) 0.0272(10) -0.0018(8) 0.0013(7) 0.0086(8)
F4 0.0287(10) 0.0294(11) 0.0318(11) -0.0025(9) 0.0035(8) 0.0103(9)
F3 0.0442(12) 0.0331(12) 0.0203(10) 0.0021(10) 0.0006(9) 0.0118(9)
O1 0.0174(10) 0.0170(11) 0.0257(12) 0.0049(9) -0.0052(8) 0.0036(9)
O2 0.0252(11) 0.0186(12) 0.0333(13) 0.0071(10) -0.0075(10) 0.0049(10)
C1 0.0218(14) 0.0163(15) 0.0175(14) 0.0076(13) 0.0005(11) 0.0045(12)
C2 0.0181(14) 0.0174(15) 0.0265(16) 0.0054(13) 0.0016(12) 0.0062(13)
C3 0.0248(15) 0.0169(15) 0.0216(16) 0.0063(13) -0.0039(12) 0.0012(12)
C4 0.0313(17) 0.0222(17) 0.0171(15) 0.0086(14) 0.0015(12) 0.0075(13)
C5 0.0230(15) 0.0170(15) 0.0261(17) 0.0033(13) 0.0040(12) 0.0068(13)
C6 0.0173(14) 0.0136(14) 0.0211(15) 0.0050(12) -0.0030(11) 0.0009(12)
C7 0.0182(14) 0.0167(15) 0.0203(15) 0.0032(12) 0.0029(11) 0.0066(12)
C8 0.0155(13) 0.0190(16) 0.0278(17) 0.0047(12) -0.0023(12) 0.0055(13)
C9 0.0278(16) 0.0172(16) 0.0300(18) 0.0074(14) -0.0089(13) 0.0032(13)
S1 0.0347(5) 0.0296(5) 0.0355(5) -0.0006(4) -0.0050(4) 0.0122(4)
S2A 0.0294(11) 0.0267(6) 0.0346(6) 0.0042(9) -0.0128(8) 0.0052(5)
C10A 0.046(2) 0.0196(18) 0.053(3) 0.0023(17) -0.0307(19) 0.0056(17)
C11A 0.021(2) 0.0172(19) 0.033(3) 0.0026(18) -0.0087(17) 0.0042(18)
C12A 0.0203(18) 0.020(2) 0.032(2) 0.0000(17) -0.0022(17) 0.0078(18)
C13A 0.042(3) 0.014(2) 0.037(3) -0.004(2) -0.010(2) 0.0055(19)
C14A 0.043(2) 0.028(2) 0.053(3) 0.0110(18) -0.0040(19) 0.0127(18)
S2B 0.0294(11) 0.0267(6) 0.0346(6) 0.0042(9) -0.0128(8) 0.0052(5)
C10B 0.046(2) 0.0196(18) 0.053(3) 0.0023(17) -0.0307(19) 0.0056(17)
C11B 0.021(2) 0.0172(19) 0.033(3) 0.0026(18) -0.0087(17) 0.0042(18)
C12B 0.0203(18) 0.020(2) 0.032(2) 0.0000(17) -0.0022(17) 0.0078(18)
C13B 0.042(3) 0.014(2) 0.037(3) -0.004(2) -0.010(2) 0.0055(19)
C14B 0.043(2) 0.028(2) 0.053(3) 0.0110(18) -0.0040(19) 0.0127(18)

loop_
_atom_type_symbol
_atom_type_description
_atom_type_scat_dispersion_real
_atom_type_scat_dispersion_imag
_atom_type_scat_source
C C 0.0033 0.0016 'International Tables Vol C Tables 4.2.6.8 and 6.1.1.4'
H H 0.0000 0.0000 'International Tables Vol C Tables 4.2.6.8 and 6.1.1.4'
O O 0.0106 0.0060 'International Tables Vol C Tables 4.2.6.8 and 6.1.1.4'
F F 0.0171 0.0103 'International Tables Vol C Tables 4.2.6.8 and 6.1.1.4'
S S 0.1246 0.1234 'International Tables Vol C Tables 4.2.6.8 and 6.1.1.4'
I I -0.4742 1.8119 'International Tables Vol C Tables 4.2.6.8 and 6.1.1.4'

loop_
_geom_angle_atom_site_label_1
_geom_angle_atom_site_label_2
_geom_angle_atom_site_label_3
_geom_angle
C7 O1 C6 116.2(2)
F1 C1 C2 120.0(3)
F1 C1 C6 119.9(3)
C2 C1 C6 120.1(3)
F2 C2 C3 120.3(3)
F2 C2 C1 117.6(3)
C3 C2 C1 122.1(3)
C2 C3 C4 116.9(3)
C2 C3 I1 121.3(2)
C4 C3 I1 121.8(2)
F3 C4 C5 118.2(3)
F3 C4 C3 120.1(3)
C5 C4 C3 121.7(3)
F4 C5 C4 120.1(3)
F4 C5 C6 119.2(3)
C4 C5 C6 120.7(3)
C5 C6 C1 118.5(3)
C5 C6 O1 121.4(3)
C1 C6 O1 120.0(3)
O2 C7 O1 121.6(3)
O2 C7 C8 128.0(3)
O1 C7 C8 110.4(3)
C7 C8 C9 112.3(3)
C7 C8 H8A 109.1
C9 C8 H8A 109.1
C7 C8 H8B 109.1
C9 C8 H8B 109.1
H8A C8 H8B 107.9
C8 C9 C10A 112.6(3)
C8 C9 H9A 109.1
C10A C9 H9A 109.1
C8 C9 H9B 109.1
C10A C9 H9B 109.1
H9A C9 H9B 107.8
C14A S1 S2B 95.1(3)
C14A S1 S2A 95.78(16)
S2B S1 S2A 11.37(16)
C12A S2A S1 94.71(18)
C9 C10A C11A 108.3(3)
C9 C10A H10A 110.0
C11A C10A H10A 110.0
C9 C10A H10B 110.0
C11A C10A H10B 110.0
H10A C10A H10B 108.4
C12A C11A C10A 113.3(4)
C12A C11A H11A 108.9
C10A C11A H11A 108.9
C12A C11A H11B 108.9
C10A C11A H11B 108.9
H11A C11A H11B 107.7
C11A C12A C13A 113.9(4)
C11A C12A S2A 114.2(3)
C13A C12A S2A 103.9(3)
C11A C12A H12A 108.2
C13A C12A H12A 108.2
S2A C12A H12A 108.2
C14A C13A C12A 112.0(4)
C14A C13A H13A 109.2
C12A C13A H13A 109.2
C14A C13A H13B 109.2
C12A C13A H13B 109.2
H13A C13A H13B 107.9
C13A C14A S1 109.6(3)
C13A C14A H14A 109.8
S1 C14A H14A 109.8
C13A C14A H14B 109.8
S1 C14A H14B 109.8
H14A C14A H14B 108.2
C12B S2B S1 89.4(5)
C12B C11B H11C 112.1
C12B C11B H11D 112.1
H11C C11B H11D 109.7
C11B C12B C13B 110.6(10)
C11B C12B S2B 111.9(9)
C13B C12B S2B 106.8(9)
C11B C12B H12B 109.2
C13B C12B H12B 109.2
S2B C12B H12B 109.2
C12B C13B H13C 109.8
C12B C13B H13D 109.8
H13C C13B H13D 108.3

loop_
_geom_bond_atom_site_label_1
_geom_bond_atom_site_label_2
_geom_bond_distance
I1 C3 2.093(3)
F1 C1 1.342(4)
F2 C2 1.348(4)
F4 C5 1.344(4)
F3 C4 1.344(4)
O1 C7 1.384(4)
O1 C6 1.385(4)
O2 C7 1.190(4)
C1 C2 1.381(4)
C1 C6 1.382(4)
C2 C3 1.377(5)
C3 C4 1.384(5)
C4 C5 1.375(5)
C5 C6 1.378(5)
C7 C8 1.496(4)
C8 C9 1.515(5)
C8 H8A 0.9900
C8 H8B 0.9900
C9 C10A 1.520(5)
C9 H9A 0.9900
C9 H9B 0.9900
S1 C14A 1.823(4)
S1 S2B 1.960(7)
S1 S2A 2.122(2)
S2A C12A 1.813(5)
C10A C11A 1.564(6)
C10A H10A 0.9900
C10A H10B 0.9900
C11A C12A 1.519(6)
C11A H11A 0.9900
C11A H11B 0.9900
C12A C13A 1.535(6)
C12A H12A 1.0000
C13A C14A 1.517(7)
C13A H13A 0.9900
C13A H13B 0.9900
C14A H14A 0.9900
C14A H14B 0.9900
S2B C12B 1.849(12)
C11B C12B 1.490(14)
C11B H11C 0.9900
C11B H11D 0.9900
C12B C13B 1.510(14)
C12B H12B 1.0000
C13B H13C 0.9900
C13B H13D 0.9900

loop_
_geom_torsion_atom_site_label_1
_geom_torsion_atom_site_label_2
_geom_torsion_atom_site_label_3
_geom_torsion_atom_site_label_4
_geom_torsion
F1 C1 C2 F2 0.9(4)
C6 C1 C2 F2 -178.9(3)
F1 C1 C2 C3 -179.2(3)
C6 C1 C2 C3 0.9(5)
F2 C2 C3 C4 -177.9(3)
C1 C2 C3 C4 2.3(5)
F2 C2 C3 I1 4.4(4)
C1 C2 C3 I1 -175.5(2)
C2 C3 C4 F3 178.1(3)
I1 C3 C4 F3 -4.1(4)
C2 C3 C4 C5 -3.7(5)
I1 C3 C4 C5 174.1(3)
F3 C4 C5 F4 0.9(5)
C3 C4 C5 F4 -177.3(3)
F3 C4 C5 C6 -180.0(3)
C3 C4 C5 C6 1.8(5)
F4 C5 C6 C1 -179.3(3)
C4 C5 C6 C1 1.5(5)
F4 C5 C6 O1 4.6(5)
C4 C5 C6 O1 -174.6(3)
F1 C1 C6 C5 177.3(3)
C2 C1 C6 C5 -2.9(5)
F1 C1 C6 O1 -6.5(4)
C2 C1 C6 O1 173.3(3)
C7 O1 C6 C5 -72.2(4)
C7 O1 C6 C1 111.8(3)
C6 O1 C7 O2 -5.0(4)
C6 O1 C7 C8 174.2(3)
O2 C7 C8 C9 -13.9(5)
O1 C7 C8 C9 167.1(3)
C7 C8 C9 C10A 176.1(3)
C14A S1 S2A C12A 19.6(2)
S2B S1 S2A C12A -67.6(13)
C8 C9 C10A C11A 168.2(3)
C9 C10A C11A C12A 175.9(4)
C10A C11A C12A C13A -172.6(4)
C10A C11A C12A S2A 68.3(5)
S1 S2A C12A C11A 83.8(3)
S1 S2A C12A C13A -40.9(3)
C11A C12A C13A C14A -71.0(5)
S2A C12A C13A C14A 53.8(5)
C12A C13A C14A S1 -37.7(5)
S2B S1 C14A C13A 17.7(4)
S2A S1 C14A C13A 6.3(3)
C14A S1 S2B C12B 33.1(5)
S2A S1 S2B C12B 126.9(15)
S1 S2B C12B C11B -169.4(8)
S1 S2B C12B C13B -48.2(9)

_cod_database_fobs_code 2108053
